data_4319075
loop_
_publ_author_name
'Ryan E. Da Re'
'Michael D. Hopkins'

_publ_contact_author
;
      Michael D. Hopkins
      Department of Chemistry
      5735 South Ellis Avenue
      Chicago, IL 60637
;
_publ_contact_author_email mhopkins@uchicago.edu
_publ_contact_author_fax '(773) 702-0850'
_publ_contact_author_phone '(773) 702-6490'
_publ_section_title
;
 Electronic Spectra and Structures of d2 Molybdenum-Oxo Complexes. Effects
 of Structural Distortions on Orbital Energies, Two-Electron Terms, and
 the Mixing of Singlet and Triplet States
;
_journal_name_full 'Inorganic Chemistry'
_journal_page_first 6973
_journal_page_last 6985
_journal_paper_doi 10.1021/ic020565r
_journal_volume 41
_journal_year 2002
_chemical_formula_moiety 'C12 H32 Cl Mo O P4, C24 H20 B'
_chemical_formula_sum 'C36 H52 B Cl Mo O P4'
_chemical_formula_weight 766.86
_chemical_name_common '[MoO(dmpe)2Cl][BPh4] at 200K'
_space_group_IT_number 14
_symmetry_cell_setting monoclinic
_symmetry_space_group_name_Hall '-P 2yn'
_symmetry_space_group_name_H-M 'P 1 21/n 1'
_atom_sites_solution_hydrogens geom
_atom_sites_solution_primary direct
_atom_sites_solution_secondary difmap
_audit_creation_method SHELXL-97
_cell_angle_alpha 90.00
_cell_angle_beta 107.026(3)
_cell_angle_gamma 90.00
_cell_formula_units_Z 4
_cell_length_a 15.812(3)
_cell_length_b 13.056(3)
_cell_length_c 19.633(4)
_cell_measurement_temperature 200(2)
_cell_volume 3875.4(14)
_computing_cell_refinement 'SAINT 6.02'
_computing_data_collection 'SMART 5.622'
_computing_data_reduction 'SAINT 6.02'
_computing_molecular_graphics 'XP in SHELXTL 5.1 (Sheldrick, 1997) '
_computing_publication_material ' SHELXTL 5.1 (Sheldrick, 1997) '
_computing_structure_refinement 'SHELXL-97 (Sheldrick, 1997)'
_computing_structure_solution 'SHELXS-97 (Sheldrick, 1990)'
_diffrn_ambient_temperature 200(2)
_diffrn_detector_area_resol_mean 8.33
_diffrn_measured_fraction_theta_full 0.999
_diffrn_measured_fraction_theta_max 0.999
_diffrn_measurement_device_type 'Bruker SMART APEX CCD'
_diffrn_measurement_method /w
_diffrn_radiation_monochromator graphite
_diffrn_radiation_source 'fine-focus sealed tube'
_diffrn_radiation_type MoK\a
_diffrn_radiation_wavelength 0.71073
_diffrn_reflns_av_R_equivalents 0.0173
_diffrn_reflns_av_sigmaI/netI 0.0207
_diffrn_reflns_limit_h_max 18
_diffrn_reflns_limit_h_min -18
_diffrn_reflns_limit_k_max 12
_diffrn_reflns_limit_k_min -15
_diffrn_reflns_limit_l_max 23
_diffrn_reflns_limit_l_min -23
_diffrn_reflns_number 19181
_diffrn_reflns_theta_full 25.05
_diffrn_reflns_theta_max 25.05
_diffrn_reflns_theta_min 1.90
_diffrn_standards_decay_% 0
_diffrn_standards_number 0
_exptl_absorpt_coefficient_mu 0.599
_exptl_absorpt_correction_T_max .8633
_exptl_absorpt_correction_T_min .76436
_exptl_absorpt_correction_type empirical
_exptl_absorpt_process_details 'SADABS (Sheldrick, 1997)'
_exptl_crystal_colour purple
_exptl_crystal_density_diffrn 1.314
_exptl_crystal_density_method 'not measured'
_exptl_crystal_description plate
_exptl_crystal_F_000 1600
_exptl_crystal_size_max .36
_exptl_crystal_size_mid .35
_exptl_crystal_size_min .35
_refine_diff_density_max 0.427
_refine_diff_density_min -0.227
_refine_diff_density_rms 0.052
_refine_ls_extinction_method none
_refine_ls_goodness_of_fit_ref 1.040
_refine_ls_hydrogen_treatment mixed
_refine_ls_matrix_type full
_refine_ls_number_parameters 423
_refine_ls_number_reflns 6843
_refine_ls_number_restraints 0
_refine_ls_restrained_S_all 1.040
_refine_ls_R_factor_all 0.0306
_refine_ls_R_factor_gt 0.0273
_refine_ls_shift/su_max 0.015
_refine_ls_shift/su_mean 0.001
_refine_ls_structure_factor_coef Fsqd
_refine_ls_weighting_details 'calc w=1/[\s^2^(Fo^2^)+(0.0442P)^2^+1.2210P] where P=(Fo^2^+2Fc^2^)/3'
_refine_ls_weighting_scheme calc
_refine_ls_wR_factor_gt 0.0751
_refine_ls_wR_factor_ref 0.0776
_reflns_number_gt 6121
_reflns_number_total 6843
_reflns_threshold_expression >2sigma(I)
_cod_data_source_file ic020565r_5.cif
_cod_data_source_block ryan02m
_cod_depositor_comments
;
The following automatic conversions were performed:

'_symmetry_cell_setting' value 'Monoclinic' changed to 'monoclinic'
according to the built-in table from CIF Core dictionary named
'cif_core.dic' version 2.4.1 from 2010-06-29.

Automatic conversion script
Id: cif_fix_values 1646 2011-03-28 12:23:43Z adriana 
;
_cod_original_cell_volume 3875.2(13)
_cod_database_code 4319075

loop_
_symmetry_equiv_pos_as_xyz
'x, y, z'
'-x+1/2, y+1/2, -z+1/2'
'-x, -y, -z'
'x-1/2, -y-1/2, z-1/2'

loop_
_atom_site_label
_atom_site_type_symbol
_atom_site_fract_x
_atom_site_fract_y
_atom_site_fract_z
_atom_site_U_iso_or_equiv
_atom_site_adp_type
_atom_site_occupancy
_atom_site_symmetry_multiplicity
_atom_site_calc_flag
_atom_site_refinement_flags
_atom_site_disorder_assembly
_atom_site_disorder_group
Mo Mo 0.880742(10) 0.752052(10) 0.112226(8) 0.02869(7) Uani 1 1 d . A .
Cl Cl 0.96932(4) 0.75183(4) 0.02227(3) 0.04521(14) Uani 1 1 d . . .
O O 0.82602(9) 0.75222(10) 0.17346(8) 0.0421(4) Uani 1 1 d . . .
B B 0.59178(16) 0.25019(15) -0.11659(12) 0.0331(5) Uani 1 1 d . . .
P1 P 0.76213(3) 0.66505(4) 0.01530(2) 0.03254(12) Uani 1 1 d . . .
C1 C 0.64826(13) 0.68916(17) 0.01265(11) 0.0449(5) Uani 1 1 d . . .
H1A H 0.6093 0.6411 -0.0205 0.067 Uiso 1 1 calc R . .
H1B H 0.6322 0.7595 -0.0034 0.067 Uiso 1 1 calc R . .
H1C H 0.6417 0.6799 0.0604 0.067 Uiso 1 1 calc R . .
C2 C 0.76164(15) 0.6822(2) -0.07648(10) 0.0525(6) Uani 1 1 d . . .
H2A H 0.7156 0.6389 -0.1075 0.079 Uiso 1 1 calc R . .
H2B H 0.8194 0.6628 -0.0814 0.079 Uiso 1 1 calc R . .
H2C H 0.7496 0.7541 -0.0901 0.079 Uiso 1 1 calc R . .
P2 P 0.93534(3) 0.57157(4) 0.12834(3) 0.03610(12) Uani 1 1 d . . .
P3 P 1.01401(3) 0.84266(4) 0.18915(3) 0.03743(13) Uani 1 1 d . . .
C3 C 0.77760(13) 0.52636(15) 0.02825(11) 0.0421(5) Uani 1 1 d . . .
H3A H 0.7534 0.5034 0.0668 0.051 Uiso 1 1 calc R . .
H3B H 0.7455 0.4900 -0.0160 0.051 Uiso 1 1 calc R . .
P4 P 0.84202(3) 0.93288(4) 0.07315(3) 0.03875(13) Uani 1 1 d . . .
C4 C 0.87623(14) 0.50104(15) 0.04769(11) 0.0450(5) Uani 1 1 d . . .
H4A H 0.8997 0.5203 0.0080 0.054 Uiso 1 1 calc R . .
H4B H 0.8851 0.4265 0.0561 0.054 Uiso 1 1 calc R . .
C5 C 0.90504(15) 0.50501(18) 0.19913(12) 0.0520(5) Uani 1 1 d . . .
H5A H 0.9145 0.4313 0.1955 0.078 Uiso 1 1 calc R . .
H5B H 0.8426 0.5179 0.1946 0.078 Uiso 1 1 calc R . .
H5C H 0.9417 0.5300 0.2454 0.078 Uiso 1 1 calc R . .
C6 C 1.05040(14) 0.53733(19) 0.14241(15) 0.0580(6) Uani 1 1 d . . .
H6A H 1.0555 0.4629 0.1388 0.087 Uiso 1 1 calc R . .
H6B H 1.0855 0.5600 0.1899 0.087 Uiso 1 1 calc R . .
H6C H 1.0724 0.5706 0.1062 0.087 Uiso 1 1 calc R . .
C7 C 1.0251(2) 0.8338(3) 0.28207(14) 0.0853(10) Uani 1 1 d . A .
H7A H 1.0670 0.8859 0.3079 0.128 Uiso 1 1 calc R . .
H7B H 1.0471 0.7656 0.2994 0.128 Uiso 1 1 calc R . .
H7C H 0.9674 0.8451 0.2899 0.128 Uiso 1 1 calc R . .
C8 C 1.12400(15) 0.8196(3) 0.18389(16) 0.0763(9) Uani 1 1 d . A .
H8A H 1.1642 0.8718 0.2115 0.114 Uiso 1 1 calc R . .
H8B H 1.1240 0.8228 0.1340 0.114 Uiso 1 1 calc R . .
H8C H 1.1438 0.7517 0.2033 0.114 Uiso 1 1 calc R . .
C9A C 1.0082(3) 0.9766(4) 0.1567(3) 0.0465(12) Uani 0.50 1 d P A 1
H9AA H 1.0493 1.0208 0.1924 0.056 Uiso 0.50 1 calc PR A 1
H9AB H 1.0243 0.9800 0.1116 0.056 Uiso 0.50 1 calc PR A 1
C9B C 0.9863(4) 0.9806(4) 0.1898(3) 0.0497(12) Uani 0.50 1 d P A 2
H9BA H 0.9498 0.9918 0.2223 0.060 Uiso 0.50 1 calc PR A 2
H9BB H 1.0415 1.0207 0.2080 0.060 Uiso 0.50 1 calc PR A 2
C10B C 0.9393(4) 1.0159(4) 0.1202(3) 0.0476(13) Uani 0.50 1 d P A 2
H10A H 0.9806 1.0191 0.0909 0.057 Uiso 0.50 1 calc PR A 2
H10B H 0.9178 1.0863 0.1240 0.057 Uiso 0.50 1 calc PR A 2
C10A C 0.9077(3) 1.0132(4) 0.1441(3) 0.0407(11) Uani 0.50 1 d P A 1
H10C H 0.9008 1.0863 0.1301 0.049 Uiso 0.50 1 calc PR A 1
H10D H 0.8897 1.0040 0.1879 0.049 Uiso 0.50 1 calc PR A 1
C11 C 0.7371(2) 0.9768(2) 0.0789(2) 0.0945(11) Uani 1 1 d . A .
H11A H 0.7305 1.0499 0.0672 0.142 Uiso 1 1 calc R . .
H11B H 0.7336 0.9663 0.1275 0.142 Uiso 1 1 calc R . .
H11C H 0.6896 0.9383 0.0453 0.142 Uiso 1 1 calc R . .
C12 C 0.8433(2) 0.9740(2) -0.01415(15) 0.0815(9) Uani 1 1 d . A .
H12A H 0.8447 1.0490 -0.0157 0.122 Uiso 1 1 calc R . .
H12B H 0.7901 0.9490 -0.0498 0.122 Uiso 1 1 calc R . .
H12C H 0.8959 0.9465 -0.0244 0.122 Uiso 1 1 calc R . .
C13 C 0.56665(12) 0.12816(15) -0.12291(9) 0.0350(4) Uani 1 1 d . . .
C14 C 0.49958(14) 0.08786(16) -0.09785(11) 0.0419(5) Uani 1 1 d . . .
H14A H 0.4621 0.1342 -0.0830 0.050 Uiso 1 1 calc R . .
C15 C 0.48494(15) -0.01621(17) -0.09348(11) 0.0478(5) Uani 1 1 d . . .
H15A H 0.4389 -0.0397 -0.0753 0.057 Uiso 1 1 calc R . .
C16 C 0.53723(14) -0.08574(16) -0.11552(11) 0.0467(5) Uani 1 1 d . . .
H16A H 0.5277 -0.1573 -0.1128 0.056 Uiso 1 1 calc R . .
C17 C 0.60372(14) -0.04954(16) -0.14164(11) 0.0467(5) Uani 1 1 d . . .
H17A H 0.6398 -0.0965 -0.1575 0.056 Uiso 1 1 calc R . .
C18 C 0.61821(13) 0.05488(16) -0.14497(11) 0.0413(5) Uani 1 1 d . . .
H18A H 0.6647 0.0777 -0.1628 0.050 Uiso 1 1 calc R . .
C19 C 0.63381(12) 0.28981(15) -0.17945(10) 0.0345(4) Uani 1 1 d . . .
C20 C 0.60419(16) 0.25163(16) -0.24885(12) 0.0453(5) Uani 1 1 d . . .
H20A H 0.5645 0.1953 -0.2582 0.054 Uiso 1 1 calc R . .
C21 C 0.63032(17) 0.2925(2) -0.30457(12) 0.0577(6) Uani 1 1 d . . .
H21A H 0.6084 0.2643 -0.3510 0.069 Uiso 1 1 calc R . .
C22 C 0.68789(15) 0.3738(2) -0.29288(12) 0.0578(6) Uani 1 1 d . . .
H22A H 0.7067 0.4012 -0.3308 0.069 Uiso 1 1 calc R . .
C23 C 0.71793(13) 0.41509(18) -0.22581(12) 0.0496(5) Uani 1 1 d . . .
H23A H 0.7571 0.4720 -0.2172 0.060 Uiso 1 1 calc R . .
C24 C 0.69088(12) 0.37352(16) -0.17047(11) 0.0405(4) Uani 1 1 d . . .
H24A H 0.7122 0.4034 -0.1245 0.049 Uiso 1 1 calc R . .
C25 C 0.50576(12) 0.32605(14) -0.12822(9) 0.0328(4) Uani 1 1 d . . .
C26 C 0.42486(13) 0.30619(16) -0.18013(10) 0.0393(4) Uani 1 1 d . . .
H26A H 0.4171 0.2423 -0.2043 0.047 Uiso 1 1 calc R . .
C27 C 0.35583(13) 0.37635(17) -0.19744(10) 0.0440(5) Uani 1 1 d . . .
H27A H 0.3024 0.3601 -0.2331 0.053 Uiso 1 1 calc R . .
C28 C 0.36457(13) 0.46978(17) -0.16294(11) 0.0439(5) Uani 1 1 d . . .
H28A H 0.3177 0.5182 -0.1749 0.053 Uiso 1 1 calc R . .
C29 C 0.44243(13) 0.49167(15) -0.11087(11) 0.0423(5) Uani 1 1 d . . .
H29A H 0.4490 0.5551 -0.0861 0.051 Uiso 1 1 calc R . .
C30 C 0.51103(12) 0.42112(15) -0.09467(10) 0.0369(4) Uani 1 1 d . . .
H30A H 0.5642 0.4383 -0.0590 0.044 Uiso 1 1 calc R . .
C31 C 0.66141(13) 0.25959(13) -0.03596(11) 0.0336(4) Uani 1 1 d . . .
C32 C 0.63113(15) 0.26605(15) 0.02430(11) 0.0408(5) Uani 1 1 d . . .
H32A H 0.5693 0.2715 0.0176 0.049 Uiso 1 1 calc R . .
C33 C 0.68781(18) 0.26480(16) 0.09334(12) 0.0499(6) Uani 1 1 d . . .
H33A H 0.6646 0.2694 0.1327 0.060 Uiso 1 1 calc R . .
C34 C 0.77859(17) 0.25673(14) 0.10465(13) 0.0501(6) Uani 1 1 d . . .
H34A H 0.8179 0.2567 0.1517 0.060 Uiso 1 1 calc R . .
C35 C 0.81073(15) 0.24882(13) 0.04684(13) 0.0449(5) Uani 1 1 d . . .
H35A H 0.8726 0.2423 0.0540 0.054 Uiso 1 1 calc R . .
C36 C 0.75323(14) 0.25030(13) -0.02192(12) 0.0376(5) Uani 1 1 d . . .
H36A H 0.7771 0.2448 -0.0609 0.045 Uiso 1 1 calc R . .

loop_
_atom_site_aniso_label
_atom_site_aniso_U_11
_atom_site_aniso_U_22
_atom_site_aniso_U_33
_atom_site_aniso_U_23
_atom_site_aniso_U_13
_atom_site_aniso_U_12
Mo 0.02500(10) 0.02669(11) 0.03258(11) -0.00097(6) 0.00564(7) -0.00101(6)
Cl 0.0409(3) 0.0537(3) 0.0461(3) -0.0012(2) 0.0206(2) -0.0048(2)
O 0.0376(8) 0.0465(9) 0.0430(8) -0.0036(6) 0.0131(7) -0.0050(6)
B 0.0338(11) 0.0364(12) 0.0313(11) -0.0045(8) 0.0128(9) 0.0003(8)
P1 0.0312(2) 0.0351(3) 0.0293(2) 0.00135(19) 0.00558(19) -0.00565(19)
C1 0.0321(10) 0.0534(13) 0.0457(11) 0.0060(10) 0.0060(9) -0.0045(9)
C2 0.0535(13) 0.0697(15) 0.0327(10) 0.0043(10) 0.0099(9) -0.0123(11)
P2 0.0309(2) 0.0297(3) 0.0443(3) 0.0001(2) 0.0057(2) 0.00093(19)
P3 0.0278(2) 0.0304(3) 0.0477(3) -0.0008(2) 0.0010(2) -0.00081(19)
C3 0.0447(11) 0.0357(10) 0.0407(11) -0.0057(9) 0.0044(9) -0.0106(9)
P4 0.0375(3) 0.0292(3) 0.0430(3) 0.0006(2) 0.0015(2) 0.0013(2)
C4 0.0506(12) 0.0311(10) 0.0510(12) -0.0081(9) 0.0109(10) -0.0015(9)
C5 0.0501(13) 0.0496(13) 0.0490(12) 0.0118(10) 0.0033(10) -0.0053(10)
C6 0.0392(12) 0.0476(13) 0.0847(17) 0.0016(12) 0.0146(11) 0.0098(10)
C7 0.0744(19) 0.128(3) 0.0511(15) -0.0321(17) 0.0145(13) -0.0338(18)
C8 0.0322(12) 0.106(2) 0.0886(19) -0.0358(18) 0.0149(12) -0.0142(13)
C9A 0.036(3) 0.040(3) 0.054(3) 0.007(3) -0.003(2) -0.015(2)
C9B 0.039(3) 0.033(2) 0.068(4) -0.003(3) 0.002(2) -0.002(2)
C10B 0.045(3) 0.028(2) 0.061(4) 0.003(2) 0.001(2) -0.008(2)
C10A 0.041(3) 0.028(2) 0.045(3) 0.001(2) 0.000(2) -0.001(2)
C11 0.088(2) 0.0476(15) 0.173(3) 0.0141(19) 0.077(2) 0.0223(15)
C12 0.125(3) 0.0582(16) 0.0670(17) 0.0247(14) 0.0363(17) 0.0258(17)
C13 0.0345(10) 0.0371(10) 0.0308(9) -0.0045(8) 0.0055(7) 0.0013(8)
C14 0.0450(11) 0.0396(11) 0.0442(11) -0.0029(9) 0.0178(9) 0.0006(9)
C15 0.0531(13) 0.0449(12) 0.0475(12) 0.0007(10) 0.0182(10) -0.0047(10)
C16 0.0506(12) 0.0353(11) 0.0464(12) 0.0017(9) 0.0022(10) 0.0004(9)
C17 0.0420(11) 0.0394(11) 0.0537(12) -0.0057(10) 0.0064(9) 0.0106(9)
C18 0.0330(10) 0.0421(11) 0.0476(11) -0.0044(9) 0.0099(9) 0.0026(8)
C19 0.0306(9) 0.0391(10) 0.0357(10) -0.0015(8) 0.0124(8) 0.0069(8)
C20 0.0472(13) 0.0517(14) 0.0397(12) -0.0069(9) 0.0169(10) 0.0064(9)
C21 0.0652(16) 0.0759(17) 0.0379(12) -0.0016(12) 0.0240(11) 0.0226(14)
C22 0.0505(13) 0.0814(18) 0.0524(14) 0.0245(13) 0.0321(11) 0.0265(13)
C23 0.0302(10) 0.0592(14) 0.0613(14) 0.0224(11) 0.0161(10) 0.0115(9)
C24 0.0334(10) 0.0456(11) 0.0413(11) 0.0065(9) 0.0093(8) 0.0055(8)
C25 0.0327(9) 0.0384(10) 0.0303(9) 0.0013(8) 0.0137(7) -0.0010(8)
C26 0.0378(10) 0.0461(11) 0.0352(10) -0.0048(9) 0.0123(8) -0.0013(9)
C27 0.0346(10) 0.0589(13) 0.0379(10) 0.0057(10) 0.0095(8) 0.0028(9)
C28 0.0382(11) 0.0467(12) 0.0514(12) 0.0111(10) 0.0205(9) 0.0106(9)
C29 0.0442(11) 0.0361(11) 0.0519(12) -0.0001(9) 0.0222(10) 0.0022(9)
C30 0.0336(10) 0.0371(10) 0.0417(10) -0.0016(8) 0.0137(8) -0.0015(8)
C31 0.0373(11) 0.0269(9) 0.0357(10) -0.0038(7) 0.0092(9) 0.0015(7)
C32 0.0459(12) 0.0392(11) 0.0371(11) -0.0047(8) 0.0117(9) 0.0037(9)
C33 0.0770(17) 0.0382(11) 0.0341(11) -0.0035(9) 0.0157(11) 0.0032(10)
C34 0.0645(16) 0.0314(11) 0.0401(12) 0.0006(8) -0.0072(11) -0.0014(9)
C35 0.0417(12) 0.0284(10) 0.0556(14) 0.0056(9) 0.0001(10) 0.0005(8)
C36 0.0405(11) 0.0278(10) 0.0427(11) 0.0007(8) 0.0095(9) 0.0001(7)

loop_
_atom_type_symbol
_atom_type_description
_atom_type_scat_dispersion_real
_atom_type_scat_dispersion_imag
_atom_type_scat_source
C C 0.0033 0.0016 'International Tables Vol C Tables 4.2.6.8 and 6.1.1.4'
H H 0.0000 0.0000 'International Tables Vol C Tables 4.2.6.8 and 6.1.1.4'
B B 0.0013 0.0007 'International Tables Vol C Tables 4.2.6.8 and 6.1.1.4'
O O 0.0106 0.0060 'International Tables Vol C Tables 4.2.6.8 and 6.1.1.4'
P P 0.1023 0.0942 'International Tables Vol C Tables 4.2.6.8 and 6.1.1.4'
Cl Cl 0.1484 0.1585 'International Tables Vol C Tables 4.2.6.8 and 6.1.1.4'
Mo Mo -1.6832 0.6857 'International Tables Vol C Tables 4.2.6.8 and 6.1.1.4'

loop_
_geom_angle_atom_site_label_1
_geom_angle_atom_site_label_2
_geom_angle_atom_site_label_3
_geom_angle
_geom_angle_site_symmetry_1
_geom_angle_site_symmetry_3
_geom_angle_publ_flag
O Mo P2 98.19(5) . . ?
O Mo P3 94.99(5) . . ?
P2 Mo P3 99.838(19) . . ?
O Mo P4 95.02(5) . . ?
P2 Mo P4 166.752(19) . . ?
P3 Mo P4 79.990(19) . . ?
O Mo P1 96.67(5) . . ?
P2 Mo P1 79.832(19) . . ?
P3 Mo P1 168.269(18) . . ?
P4 Mo P1 97.623(19) . . ?
O Mo Cl 178.01(5) . . ?
P2 Mo Cl 81.223(18) . . ?
P3 Mo Cl 83.26(2) . . ?
P4 Mo Cl 85.614(19) . . ?
P1 Mo Cl 85.11(2) . . ?
C13 B C25 113.77(16) . . ?
C13 B C31 102.97(15) . . ?
C25 B C31 112.44(15) . . ?
C13 B C19 113.01(15) . . ?
C25 B C19 101.87(14) . . ?
C31 B C19 113.21(17) . . ?
C2 P1 C1 103.58(10) . . ?
C2 P1 C3 102.76(11) . . ?
C1 P1 C3 105.44(10) . . ?
C2 P1 Mo 118.75(7) . . ?
C1 P1 Mo 117.19(7) . . ?
C3 P1 Mo 107.51(6) . . ?
C6 P2 C5 104.05(11) . . ?
C6 P2 C4 104.04(11) . . ?
C5 P2 C4 103.79(11) . . ?
C6 P2 Mo 123.08(8) . . ?
C5 P2 Mo 112.89(8) . . ?
C4 P2 Mo 107.13(7) . . ?
C7 P3 C8 103.93(15) . . ?
C7 P3 C9B 90.5(2) . . ?
C8 P3 C9B 113.4(2) . . ?
C7 P3 C9A 113.1(2) . . ?
C8 P3 C9A 95.1(2) . . ?
C9B P3 C9A 25.64(19) . . ?
C7 P3 Mo 113.57(10) . . ?
C8 P3 Mo 122.98(9) . . ?
C9B P3 Mo 107.73(16) . . ?
C9A P3 Mo 106.87(15) . . ?
C4 C3 P1 109.44(13) . . ?
C11 P4 C12 103.51(16) . . ?
C11 P4 C10A 95.7(2) . . ?
C12 P4 C10A 113.3(2) . . ?
C11 P4 C10B 115.0(2) . . ?
C12 P4 C10B 93.4(2) . . ?
C10A P4 C10B 24.22(18) . . ?
C11 P4 Mo 115.53(10) . . ?
C12 P4 Mo 120.20(9) . . ?
C10A P4 Mo 106.09(16) . . ?
C10B P4 Mo 107.51(17) . . ?
C3 C4 P2 109.38(14) . . ?
C10A C9A P3 106.3(3) . . ?
C10B C9B P3 111.4(4) . . ?
C9B C10B P4 113.9(4) . . ?
C9A C10A P4 105.4(4) . . ?
C14 C13 C18 114.91(18) . . ?
C14 C13 B 122.16(17) . . ?
C18 C13 B 122.40(17) . . ?
C15 C14 C13 123.33(19) . . ?
C16 C15 C14 120.0(2) . . ?
C15 C16 C17 118.9(2) . . ?
C16 C17 C18 120.53(19) . . ?
C17 C18 C13 122.41(19) . . ?
C24 C19 C20 114.99(18) . . ?
C24 C19 B 122.64(17) . . ?
C20 C19 B 121.69(18) . . ?
C21 C20 C19 122.7(2) . . ?
C22 C21 C20 120.2(2) . . ?
C23 C22 C21 119.3(2) . . ?
C22 C23 C24 119.8(2) . . ?
C23 C24 C19 122.9(2) . . ?
C30 C25 C26 114.93(17) . . ?
C30 C25 B 122.52(16) . . ?
C26 C25 B 121.98(17) . . ?
C27 C26 C25 122.59(19) . . ?
C28 C27 C26 120.23(19) . . ?
C29 C28 C27 119.02(19) . . ?
C28 C29 C30 120.02(19) . . ?
C29 C30 C25 123.20(18) . . ?
C36 C31 C32 115.41(19) . . ?
C36 C31 B 123.02(18) . . ?
C32 C31 B 121.20(18) . . ?
C33 C32 C31 122.7(2) . . ?
C32 C33 C34 119.8(2) . . ?
C35 C34 C33 119.1(2) . . ?
C34 C35 C36 120.4(2) . . ?
C35 C36 C31 122.5(2) . . ?

loop_
_geom_bond_atom_site_label_1
_geom_bond_atom_site_label_2
_geom_bond_distance
_geom_bond_site_symmetry_2
_geom_bond_publ_flag
Mo O 1.6743(15) . ?
Mo P2 2.4975(7) . ?
Mo P3 2.5013(6) . ?
Mo P4 2.5024(7) . ?
Mo P1 2.5178(6) . ?
Mo Cl 2.5553(6) . ?
B C13 1.638(3) . ?
B C25 1.643(3) . ?
B C31 1.647(3) . ?
B C19 1.647(3) . ?
P1 C2 1.813(2) . ?
P1 C1 1.813(2) . ?
P1 C3 1.835(2) . ?
P2 C6 1.814(2) . ?
P2 C5 1.818(2) . ?
P2 C4 1.833(2) . ?
P3 C7 1.785(3) . ?
P3 C8 1.797(2) . ?
P3 C9B 1.854(5) . ?
P3 C9A 1.855(5) . ?
C3 C4 1.529(3) . ?
P4 C11 1.791(3) . ?
P4 C12 1.802(3) . ?
P4 C10A 1.809(5) . ?
P4 C10B 1.887(5) . ?
C9A C10A 1.607(7) . ?
C9B C10B 1.428(8) . ?
C13 C14 1.396(3) . ?
C13 C18 1.405(3) . ?
C14 C15 1.385(3) . ?
C15 C16 1.380(3) . ?
C16 C17 1.381(3) . ?
C17 C18 1.387(3) . ?
C19 C24 1.395(3) . ?
C19 C20 1.397(3) . ?
C20 C21 1.384(3) . ?
C21 C22 1.373(4) . ?
C22 C23 1.372(3) . ?
C23 C24 1.389(3) . ?
C25 C30 1.396(3) . ?
C25 C26 1.407(3) . ?
C26 C27 1.389(3) . ?
C27 C28 1.382(3) . ?
C28 C29 1.380(3) . ?
C29 C30 1.387(3) . ?
C31 C36 1.402(3) . ?
C31 C32 1.403(3) . ?
C32 C33 1.389(3) . ?
C33 C34 1.391(4) . ?
C34 C35 1.377(4) . ?
C35 C36 1.390(3) . ?

loop_
_geom_torsion_atom_site_label_1
_geom_torsion_atom_site_label_2
_geom_torsion_atom_site_label_3
_geom_torsion_atom_site_label_4
_geom_torsion
_geom_torsion_site_symmetry_1
_geom_torsion_site_symmetry_2
_geom_torsion_site_symmetry_3
_geom_torsion_site_symmetry_4
_geom_torsion_publ_flag
O Mo P1 C2 157.53(11) . . . . ?
P2 Mo P1 C2 -105.30(10) . . . . ?
P3 Mo P1 C2 -15.87(13) . . . . ?
P4 Mo P1 C2 61.54(10) . . . . ?
Cl Mo P1 C2 -23.37(10) . . . . ?
O Mo P1 C1 31.88(9) . . . . ?
P2 Mo P1 C1 129.04(8) . . . . ?
P3 Mo P1 C1 -141.52(10) . . . . ?
P4 Mo P1 C1 -64.12(8) . . . . ?
Cl Mo P1 C1 -149.02(8) . . . . ?
O Mo P1 C3 -86.54(9) . . . . ?
P2 Mo P1 C3 10.62(7) . . . . ?
P3 Mo P1 C3 100.05(11) . . . . ?
P4 Mo P1 C3 177.46(7) . . . . ?
Cl Mo P1 C3 92.56(7) . . . . ?
O Mo P2 C6 -128.76(12) . . . . ?
P3 Mo P2 C6 -32.21(11) . . . . ?
P4 Mo P2 C6 55.89(13) . . . . ?
P1 Mo P2 C6 135.88(11) . . . . ?
Cl Mo P2 C6 49.31(11) . . . . ?
O Mo P2 C5 -2.64(9) . . . . ?
P3 Mo P2 C5 93.91(8) . . . . ?
P4 Mo P2 C5 -177.99(10) . . . . ?
P1 Mo P2 C5 -98.00(8) . . . . ?
Cl Mo P2 C5 175.44(8) . . . . ?
O Mo P2 C4 110.99(9) . . . . ?
P3 Mo P2 C4 -152.46(8) . . . . ?
P4 Mo P2 C4 -64.36(11) . . . . ?
P1 Mo P2 C4 15.63(8) . . . . ?
Cl Mo P2 C4 -70.93(8) . . . . ?
O Mo P3 C7 21.10(14) . . . . ?
P2 Mo P3 C7 -78.12(13) . . . . ?
P4 Mo P3 C7 115.33(13) . . . . ?
P1 Mo P3 C7 -165.48(15) . . . . ?
Cl Mo P3 C7 -157.96(13) . . . . ?
O Mo P3 C8 147.70(14) . . . . ?
P2 Mo P3 C8 48.48(14) . . . . ?
P4 Mo P3 C8 -118.07(14) . . . . ?
P1 Mo P3 C8 -38.88(16) . . . . ?
Cl Mo P3 C8 -31.36(14) . . . . ?
O Mo P3 C9B -77.5(2) . . . . ?
P2 Mo P3 C9B -176.7(2) . . . . ?
P4 Mo P3 C9B 16.7(2) . . . . ?
P1 Mo P3 C9B 95.9(2) . . . . ?
Cl Mo P3 C9B 103.4(2) . . . . ?
O Mo P3 C9A -104.4(2) . . . . ?
P2 Mo P3 C9A 156.4(2) . . . . ?
P4 Mo P3 C9A -10.1(2) . . . . ?
P1 Mo P3 C9A 69.1(2) . . . . ?
Cl Mo P3 C9A 76.6(2) . . . . ?
C2 P1 C3 C4 84.30(16) . . . . ?
C1 P1 C3 C4 -167.50(14) . . . . ?
Mo P1 C3 C4 -41.76(15) . . . . ?
O Mo P4 C11 -31.43(16) . . . . ?
P2 Mo P4 C11 143.95(16) . . . . ?
P3 Mo P4 C11 -125.62(15) . . . . ?
P1 Mo P4 C11 66.00(15) . . . . ?
Cl Mo P4 C11 150.47(15) . . . . ?
O Mo P4 C12 -156.71(14) . . . . ?
P2 Mo P4 C12 18.67(16) . . . . ?
P3 Mo P4 C12 109.10(14) . . . . ?
P1 Mo P4 C12 -59.28(14) . . . . ?
Cl Mo P4 C12 25.19(14) . . . . ?
O Mo P4 C10A 73.19(19) . . . . ?
P2 Mo P4 C10A -111.4(2) . . . . ?
P3 Mo P4 C10A -21.00(19) . . . . ?
P1 Mo P4 C10A 170.62(19) . . . . ?
Cl Mo P4 C10A -104.91(19) . . . . ?
O Mo P4 C10B 98.5(2) . . . . ?
P2 Mo P4 C10B -86.2(2) . . . . ?
P3 Mo P4 C10B 4.3(2) . . . . ?
P1 Mo P4 C10B -164.1(2) . . . . ?
Cl Mo P4 C10B -79.6(2) . . . . ?
P1 C3 C4 P2 57.90(17) . . . . ?
C6 P2 C4 C3 -178.05(15) . . . . ?
C5 P2 C4 C3 73.34(17) . . . . ?
Mo P2 C4 C3 -46.31(15) . . . . ?
C7 P3 C9A C10A -81.1(4) . . . . ?
C8 P3 C9A C10A 171.4(3) . . . . ?
C9B P3 C9A C10A -51.3(6) . . . . ?
Mo P3 C9A C10A 44.6(4) . . . . ?
C7 P3 C9B C10B -158.1(4) . . . . ?
C8 P3 C9B C10B 96.4(4) . . . . ?
C9A P3 C9B C10B 49.1(6) . . . . ?
Mo P3 C9B C10B -43.1(5) . . . . ?
P3 C9B C10B P4 49.9(6) . . . . ?
C11 P4 C10B C9B 97.3(5) . . . . ?
C12 P4 C10B C9B -156.1(5) . . . . ?
C10A P4 C10B C9B 57.5(6) . . . . ?
Mo P4 C10B C9B -32.9(5) . . . . ?
P3 C9A C10A P4 -64.6(4) . . . . ?
C11 P4 C10A C9A 172.8(3) . . . . ?
C12 P4 C10A C9A -79.9(3) . . . . ?
C10B P4 C10A C9A -42.9(6) . . . . ?
Mo P4 C10A C9A 54.1(4) . . . . ?
C25 B C13 C14 -36.6(2) . . . . ?
C31 B C13 C14 85.3(2) . . . . ?
C19 B C13 C14 -152.18(18) . . . . ?
C25 B C13 C18 152.08(17) . . . . ?
C31 B C13 C18 -86.0(2) . . . . ?
C19 B C13 C18 36.5(2) . . . . ?
C18 C13 C14 C15 1.1(3) . . . . ?
B C13 C14 C15 -170.79(19) . . . . ?
C13 C14 C15 C16 -1.0(3) . . . . ?
C14 C15 C16 C17 0.1(3) . . . . ?
C15 C16 C17 C18 0.6(3) . . . . ?
C16 C17 C18 C13 -0.5(3) . . . . ?
C14 C13 C18 C17 -0.4(3) . . . . ?
B C13 C18 C17 171.51(19) . . . . ?
C13 B C19 C24 -153.61(18) . . . . ?
C25 B C19 C24 83.9(2) . . . . ?
C31 B C19 C24 -37.0(2) . . . . ?
C13 B C19 C20 36.3(2) . . . . ?
C25 B C19 C20 -86.1(2) . . . . ?
C31 B C19 C20 152.89(17) . . . . ?
C24 C19 C20 C21 0.9(3) . . . . ?
B C19 C20 C21 171.7(2) . . . . ?
C19 C20 C21 C22 0.2(3) . . . . ?
C20 C21 C22 C23 -1.1(3) . . . . ?
C21 C22 C23 C24 0.9(3) . . . . ?
C22 C23 C24 C19 0.3(3) . . . . ?
C20 C19 C24 C23 -1.2(3) . . . . ?
B C19 C24 C23 -171.86(18) . . . . ?
C13 B C25 C30 149.29(17) . . . . ?
C31 B C25 C30 32.7(2) . . . . ?
C19 B C25 C30 -88.8(2) . . . . ?
C13 B C25 C26 -39.8(2) . . . . ?
C31 B C25 C26 -156.34(17) . . . . ?
C19 B C25 C26 82.2(2) . . . . ?
C30 C25 C26 C27 0.8(3) . . . . ?
B C25 C26 C27 -170.74(18) . . . . ?
C25 C26 C27 C28 -0.5(3) . . . . ?
C26 C27 C28 C29 -0.5(3) . . . . ?
C27 C28 C29 C30 1.1(3) . . . . ?
C28 C29 C30 C25 -0.7(3) . . . . ?
C26 C25 C30 C29 -0.3(3) . . . . ?
B C25 C30 C29 171.28(18) . . . . ?
C13 B C31 C36 91.6(2) . . . . ?
C25 B C31 C36 -145.53(17) . . . . ?
C19 B C31 C36 -30.7(2) . . . . ?
C13 B C31 C32 -81.1(2) . . . . ?
C25 B C31 C32 41.8(2) . . . . ?
C19 B C31 C32 156.55(17) . . . . ?
C36 C31 C32 C33 0.8(3) . . . . ?
B C31 C32 C33 174.07(18) . . . . ?
C31 C32 C33 C34 -0.1(3) . . . . ?
C32 C33 C34 C35 -0.8(3) . . . . ?
C33 C34 C35 C36 0.9(3) . . . . ?
C34 C35 C36 C31 -0.1(3) . . . . ?
C32 C31 C36 C35 -0.8(3) . . . . ?
B C31 C36 C35 -173.85(17) . . . . ?
